data_7054628
loop_
_publ_author_name
'Kumar, Sushil'
'Jha, Rajeev Ranjan'
'Yadav, Sunil'
'Gupta, Rajeev'

_publ_section_title
;
 Pd(ii) complexes with amide-based macrocycles: syntheses, properties and
 applications in cross-coupling reactions
;
_journal_issue 3
_journal_name_full 'New J. Chem.'
_journal_page_first 2042
_journal_paper_doi 10.1039/C4NJ01300J
_journal_volume 39
_journal_year 2015
_chemical_formula_moiety 'C15 H20 N4 O2 Pd'
_chemical_formula_sum 'C15 H20 N4 O2 Pd'
_chemical_formula_weight 394.75
_chemical_name_systematic
;
?
;
_space_group_IT_number 14
_symmetry_cell_setting monoclinic
_symmetry_space_group_name_Hall '-P 2ybc'
_symmetry_space_group_name_H-M 'P 1 21/c 1'
_atom_sites_solution_hydrogens geom
_atom_sites_solution_primary direct
_atom_sites_solution_secondary difmap
_audit_creation_method SHELXL-97
_audit_update_record
;
2011-10-16 deposited with the CCDC.
2015-01-08 downloaded from the CCDC.
;
_cell_angle_alpha 90.00
_cell_angle_beta 104.624(16)
_cell_angle_gamma 90.00
_cell_formula_units_Z 4
_cell_length_a 9.606(2)
_cell_length_b 15.616(4)
_cell_length_c 10.6058(11)
_cell_measurement_reflns_used 2714
_cell_measurement_temperature 293(2)
_cell_measurement_theta_max 24.99
_cell_measurement_theta_min 3.00
_cell_volume 1539.4(5)
_computing_cell_refinement 'CrysAlisPro, Oxford Diffraction Ltd.'
_computing_data_collection 'CrysAlisPro, Oxford Diffraction Ltd.'
_computing_data_reduction 'CrysAlisPro, Oxford Diffraction Ltd.'
_computing_molecular_graphics 'Ortep-3 for Windows (Farrugia, 1997)'
_computing_publication_material 'WinGX publication routines (Farrugia, 1999)'
_computing_structure_refinement 'SHELXL-97 (Sheldrick, 1997)'
_computing_structure_solution 'SHELXL-97 (Sheldrick, 1997)'
_diffrn_ambient_temperature 293(2)
_diffrn_measured_fraction_theta_full 0.999
_diffrn_measured_fraction_theta_max 0.999
_diffrn_measurement_device_type 'Xcalibur, Sapphire3'
_diffrn_measurement_method '\w scans'
_diffrn_radiation_monochromator graphite
_diffrn_radiation_source 'fine-focus sealed tube'
_diffrn_radiation_type MoK\a
_diffrn_radiation_wavelength 0.71073
_diffrn_reflns_av_R_equivalents 0.0387
_diffrn_reflns_av_sigmaI/netI 0.0515
_diffrn_reflns_limit_h_max 11
_diffrn_reflns_limit_h_min -11
_diffrn_reflns_limit_k_max 18
_diffrn_reflns_limit_k_min -17
_diffrn_reflns_limit_l_max 9
_diffrn_reflns_limit_l_min -12
_diffrn_reflns_number 5960
_diffrn_reflns_theta_full 25.00
_diffrn_reflns_theta_max 25.00
_diffrn_reflns_theta_min 2.87
_exptl_absorpt_coefficient_mu 1.218
_exptl_absorpt_correction_T_max 0.8015
_exptl_absorpt_correction_T_min 0.7505
_exptl_absorpt_correction_type multi-scan
_exptl_crystal_colour yellow
_exptl_crystal_density_diffrn 1.703
_exptl_crystal_density_method 'not measured'
_exptl_crystal_description block
_exptl_crystal_F_000 800
_exptl_crystal_size_max 0.25
_exptl_crystal_size_mid 0.21
_exptl_crystal_size_min 0.19
_refine_diff_density_max 0.655
_refine_diff_density_min -0.969
_refine_diff_density_rms 0.101
_refine_ls_extinction_method none
_refine_ls_goodness_of_fit_ref 1.018
_refine_ls_hydrogen_treatment constr
_refine_ls_matrix_type full
_refine_ls_number_parameters 199
_refine_ls_number_reflns 2714
_refine_ls_number_restraints 0
_refine_ls_restrained_S_all 1.018
_refine_ls_R_factor_all 0.0540
_refine_ls_R_factor_gt 0.0392
_refine_ls_shift/su_max 0.003
_refine_ls_shift/su_mean 0.000
_refine_ls_structure_factor_coef Fsqd
_refine_ls_weighting_details 'calc w=1/[\s^2^(Fo^2^)+(0.0505P)^2^+0.0000P] where P=(Fo^2^+2Fc^2^)/3'
_refine_ls_weighting_scheme calc
_refine_ls_wR_factor_gt 0.0917
_refine_ls_wR_factor_ref 0.0956
_reflns_number_gt 2094
_reflns_number_total 2714
_reflns_threshold_expression >2sigma(I)
_cod_data_source_file c4nj01300j2.cif
_cod_data_source_block sk-79
_cod_depositor_comments 'Adding full bibliography for 7054627--7054630.cif.'
_cod_original_cell_volume 1539.3(5)
_cod_original_sg_symbol_H-M 'P 21/c'
_cod_database_code 7054628

loop_
_symmetry_equiv_pos_as_xyz
'x, y, z'
'-x, y+1/2, -z+1/2'
'-x, -y, -z'
'x, -y-1/2, z-1/2'

loop_
_atom_site_label
_atom_site_type_symbol
_atom_site_fract_x
_atom_site_fract_y
_atom_site_fract_z
_atom_site_U_iso_or_equiv
_atom_site_adp_type
_atom_site_occupancy
_atom_site_symmetry_multiplicity
_atom_site_calc_flag
_atom_site_refinement_flags
Pd01 Pd 0.76492(3) 0.01869(2) 0.04737(3) 0.03589(15) Uani 1 1 d .
O2 O 0.9721(4) -0.2032(2) 0.0553(4) 0.0613(10) Uani 1 1 d .
O1 O 0.5898(5) 0.1466(2) -0.2793(4) 0.0766(12) Uani 1 1 d .
N2 N 0.8142(4) -0.0916(2) -0.0095(4) 0.0376(9) Uani 1 1 d .
N1 N 0.6820(4) 0.0398(2) -0.1349(4) 0.0366(9) Uani 1 1 d .
N3 N 0.8661(4) -0.0227(2) 0.2302(4) 0.0451(10) Uani 1 1 d .
N4 N 0.7020(4) 0.1396(2) 0.0753(4) 0.0438(10) Uani 1 1 d .
C6 C 0.7579(5) -0.1045(3) -0.1436(5) 0.0398(11) Uani 1 1 d .
C2 C 0.6273(5) -0.0387(3) -0.3456(5) 0.0497(12) Uani 1 1 d .
H2 H 0.5821 0.0084 -0.3921 0.060 Uiso 1 1 calc R
C4 C 0.7035(5) -0.1842(3) -0.3432(5) 0.0589(14) Uani 1 1 d .
H4 H 0.7092 -0.2348 -0.3880 0.071 Uiso 1 1 calc R
C3 C 0.6358(5) -0.1154(3) -0.4088(5) 0.0566(13) Uani 1 1 d .
H3 H 0.5943 -0.1197 -0.4978 0.068 Uiso 1 1 calc R
C1 C 0.6868(5) -0.0328(3) -0.2126(5) 0.0390(11) Uani 1 1 d .
C5 C 0.7641(5) -0.1803(3) -0.2107(5) 0.0476(12) Uani 1 1 d .
H5 H 0.8090 -0.2283 -0.1664 0.057 Uiso 1 1 calc R
C7 C 0.9147(5) -0.1356(3) 0.0743(5) 0.0457(12) Uani 1 1 d .
C8 C 0.9660(5) -0.0911(3) 0.2053(5) 0.0547(13) Uani 1 1 d .
H8A H 0.9785 -0.1337 0.2738 0.066 Uiso 1 1 calc R
H8B H 1.0593 -0.0656 0.2104 0.066 Uiso 1 1 calc R
C9 C 0.7632(6) -0.0608(4) 0.2976(5) 0.0651(15) Uani 1 1 d .
H9A H 0.7135 -0.1076 0.2470 0.098 Uiso 1 1 calc R
H9B H 0.6948 -0.0181 0.3077 0.098 Uiso 1 1 calc R
H9C H 0.8146 -0.0812 0.3819 0.098 Uiso 1 1 calc R
C14 C 0.6854(6) 0.1802(3) -0.0551(5) 0.0582(14) Uani 1 1 d .
H14A H 0.7760 0.2068 -0.0571 0.070 Uiso 1 1 calc R
H14B H 0.6139 0.2252 -0.0651 0.070 Uiso 1 1 calc R
C15 C 0.6411(5) 0.1193(3) -0.1714(5) 0.0501(13) Uani 1 1 d .
C12 C 0.8156(6) 0.1814(3) 0.1756(5) 0.0616(15) Uani 1 1 d .
H12A H 0.7830 0.2380 0.1928 0.074 Uiso 1 1 calc R
H12B H 0.9002 0.1884 0.1424 0.074 Uiso 1 1 calc R
C10 C 0.9463(6) 0.0498(3) 0.3046(5) 0.0615(14) Uani 1 1 d .
H10A H 1.0263 0.0638 0.2679 0.074 Uiso 1 1 calc R
H10B H 0.9861 0.0314 0.3938 0.074 Uiso 1 1 calc R
C13 C 0.5614(6) 0.1409(3) 0.1077(6) 0.0675(17) Uani 1 1 d .
H13A H 0.4906 0.1135 0.0394 0.101 Uiso 1 1 calc R
H13B H 0.5333 0.1991 0.1167 0.101 Uiso 1 1 calc R
H13C H 0.5688 0.1109 0.1882 0.101 Uiso 1 1 calc R
C11 C 0.8582(7) 0.1303(3) 0.3061(5) 0.0698(17) Uani 1 1 d .
H11A H 0.9124 0.1681 0.3735 0.084 Uiso 1 1 calc R
H11B H 0.7708 0.1145 0.3303 0.084 Uiso 1 1 calc R

loop_
_atom_site_aniso_label
_atom_site_aniso_U_11
_atom_site_aniso_U_22
_atom_site_aniso_U_33
_atom_site_aniso_U_23
_atom_site_aniso_U_13
_atom_site_aniso_U_12
Pd01 0.0342(2) 0.0387(3) 0.0337(2) -0.00027(16) 0.00654(15) -0.00182(15)
O2 0.056(2) 0.056(2) 0.068(3) 0.0114(19) 0.008(2) 0.0195(18)
O1 0.105(3) 0.053(2) 0.053(2) 0.012(2) -0.015(2) 0.002(2)
N2 0.033(2) 0.039(2) 0.037(2) 0.0023(18) 0.0039(18) 0.0017(17)
N1 0.036(2) 0.035(2) 0.038(2) 0.0030(18) 0.0074(18) 0.0022(16)
N3 0.045(2) 0.055(3) 0.032(2) -0.0011(19) 0.0046(18) -0.0065(19)
N4 0.039(2) 0.046(2) 0.049(2) -0.0095(19) 0.016(2) -0.0071(17)
C6 0.036(2) 0.042(3) 0.043(3) 0.002(2) 0.012(2) 0.002(2)
C2 0.049(3) 0.061(3) 0.035(3) 0.003(2) 0.004(2) 0.004(2)
C4 0.052(3) 0.063(4) 0.061(4) -0.018(3) 0.013(3) -0.003(3)
C3 0.056(3) 0.075(4) 0.038(3) -0.012(3) 0.010(3) -0.001(3)
C1 0.031(2) 0.045(3) 0.041(3) -0.002(2) 0.009(2) -0.001(2)
C5 0.048(3) 0.042(3) 0.051(3) -0.005(2) 0.008(3) 0.002(2)
C7 0.039(3) 0.050(3) 0.046(3) 0.009(2) 0.009(2) -0.001(2)
C8 0.048(3) 0.062(3) 0.048(3) 0.013(3) 0.001(3) 0.000(3)
C9 0.068(4) 0.082(4) 0.048(3) 0.003(3) 0.019(3) -0.023(3)
C14 0.060(3) 0.048(3) 0.067(4) 0.000(3) 0.017(3) 0.001(3)
C15 0.049(3) 0.044(3) 0.052(3) 0.001(3) 0.002(3) -0.002(2)
C12 0.054(3) 0.059(3) 0.069(4) -0.019(3) 0.011(3) -0.012(3)
C10 0.060(3) 0.071(4) 0.046(3) -0.003(3) -0.001(3) -0.019(3)
C13 0.055(3) 0.060(3) 0.096(5) -0.017(3) 0.036(3) -0.007(3)
C11 0.082(4) 0.070(4) 0.051(4) -0.025(3) 0.005(3) -0.018(3)

loop_
_atom_type_symbol
_atom_type_description
_atom_type_scat_dispersion_real
_atom_type_scat_dispersion_imag
_atom_type_scat_source
C C 0.0033 0.0016 'International Tables Vol C Tables 4.2.6.8 and 6.1.1.4'
H H 0.0000 0.0000 'International Tables Vol C Tables 4.2.6.8 and 6.1.1.4'
N N 0.0061 0.0033 'International Tables Vol C Tables 4.2.6.8 and 6.1.1.4'
O O 0.0106 0.0060 'International Tables Vol C Tables 4.2.6.8 and 6.1.1.4'
Pd Pd -0.9988 1.0072 'International Tables Vol C Tables 4.2.6.8 and 6.1.1.4'

loop_
_geom_angle_atom_site_label_1
_geom_angle_atom_site_label_2
_geom_angle_atom_site_label_3
_geom_angle
N2 Pd01 N1 84.86(15)
N2 Pd01 N4 170.45(16)
N1 Pd01 N4 85.65(15)
N2 Pd01 N3 85.35(15)
N1 Pd01 N3 170.13(14)
N4 Pd01 N3 104.11(16)
C7 N2 C6 129.3(4)
C7 N2 Pd01 116.7(3)
C6 N2 Pd01 112.6(3)
C15 N1 C1 129.2(4)
C15 N1 Pd01 118.0(3)
C1 N1 Pd01 112.5(3)
C10 N3 C9 111.8(4)
C10 N3 C8 111.5(4)
C9 N3 C8 109.4(4)
C10 N3 Pd01 108.9(3)
C9 N3 Pd01 111.7(3)
C8 N3 Pd01 103.3(3)
C12 N4 C13 112.4(4)
C12 N4 C14 111.6(4)
C13 N4 C14 108.7(4)
C12 N4 Pd01 109.0(3)
C13 N4 Pd01 111.8(3)
C14 N4 Pd01 103.1(3)
C5 C6 N2 125.9(4)
C5 C6 C1 119.1(4)
N2 C6 C1 115.0(4)
C3 C2 C1 119.4(5)
C3 C2 H2 120.3
C1 C2 H2 120.3
C3 C4 C5 120.8(5)
C3 C4 H4 119.6
C5 C4 H4 119.6
C4 C3 C2 121.1(5)
C4 C3 H3 119.4
C2 C3 H3 119.4
C2 C1 N1 125.7(4)
C2 C1 C6 119.7(4)
N1 C1 C6 114.6(4)
C4 C5 C6 119.8(5)
C4 C5 H5 120.1
C6 C5 H5 120.1
O2 C7 N2 127.9(5)
O2 C7 C8 119.2(5)
N2 C7 C8 112.8(4)
N3 C8 C7 114.3(4)
N3 C8 H8A 108.7
C7 C8 H8A 108.7
N3 C8 H8B 108.7
C7 C8 H8B 108.7
H8A C8 H8B 107.6
N3 C9 H9A 109.5
N3 C9 H9B 109.5
H9A C9 H9B 109.5
N3 C9 H9C 109.5
H9A C9 H9C 109.5
H9B C9 H9C 109.5
N4 C14 C15 115.2(4)
N4 C14 H14A 108.5
C15 C14 H14A 108.5
N4 C14 H14B 108.5
C15 C14 H14B 108.5
H14A C14 H14B 107.5
O1 C15 N1 128.8(5)
O1 C15 C14 120.7(5)
N1 C15 C14 110.1(4)
N4 C12 C11 113.3(4)
N4 C12 H12A 108.9
C11 C12 H12A 108.9
N4 C12 H12B 108.9
C11 C12 H12B 108.9
H12A C12 H12B 107.7
N3 C10 C11 115.0(4)
N3 C10 H10A 108.5
C11 C10 H10A 108.5
N3 C10 H10B 108.5
C11 C10 H10B 108.5
H10A C10 H10B 107.5
N4 C13 H13A 109.5
N4 C13 H13B 109.5
H13A C13 H13B 109.5
N4 C13 H13C 109.5
H13A C13 H13C 109.5
H13B C13 H13C 109.5
C10 C11 C12 115.8(4)
C10 C11 H11A 108.3
C12 C11 H11A 108.3
C10 C11 H11B 108.3
C12 C11 H11B 108.3
H11A C11 H11B 107.4

loop_
_geom_bond_atom_site_label_1
_geom_bond_atom_site_label_2
_geom_bond_distance
Pd01 N2 1.923(3)
Pd01 N1 1.924(4)
Pd01 N4 2.027(4)
Pd01 N3 2.043(4)
O2 C7 1.231(5)
O1 C15 1.204(6)
N2 C7 1.328(6)
N2 C6 1.403(6)
N1 C15 1.330(6)
N1 C1 1.410(6)
N3 C10 1.480(6)
N3 C9 1.483(6)
N3 C8 1.504(6)
N4 C12 1.471(6)
N4 C13 1.475(6)
N4 C14 1.492(6)
C6 C5 1.391(6)
C6 C1 1.415(6)
C2 C3 1.384(7)
C2 C1 1.385(7)
C2 H2 0.9300
C4 C3 1.355(7)
C4 C5 1.380(7)
C4 H4 0.9300
C3 H3 0.9300
C5 H5 0.9300
C7 C8 1.520(7)
C8 H8A 0.9700
C8 H8B 0.9700
C9 H9A 0.9600
C9 H9B 0.9600
C9 H9C 0.9600
C14 C15 1.531(7)
C14 H14A 0.9700
C14 H14B 0.9700
C12 C11 1.560(7)
C12 H12A 0.9700
C12 H12B 0.9700
C10 C11 1.519(7)
C10 H10A 0.9700
C10 H10B 0.9700
C13 H13A 0.9600
C13 H13B 0.9600
C13 H13C 0.9600
C11 H11A 0.9700
C11 H11B 0.9700

loop_
_geom_torsion_atom_site_label_1
_geom_torsion_atom_site_label_2
_geom_torsion_atom_site_label_3
_geom_torsion_atom_site_label_4
_geom_torsion
N1 Pd01 N2 C7 162.4(3)
N3 Pd01 N2 C7 -16.4(3)
N1 Pd01 N2 C6 -5.3(3)
N3 Pd01 N2 C6 175.9(3)
N2 Pd01 N1 C15 -169.5(3)
N4 Pd01 N1 C15 9.5(3)
N2 Pd01 N1 C1 4.8(3)
N4 Pd01 N1 C1 -176.3(3)
N2 Pd01 N3 C10 141.9(3)
N4 Pd01 N3 C10 -36.9(3)
N2 Pd01 N3 C9 -94.2(3)
N4 Pd01 N3 C9 87.0(3)
N2 Pd01 N3 C8 23.2(3)
N4 Pd01 N3 C8 -155.5(3)
N1 Pd01 N4 C12 -139.7(3)
N3 Pd01 N4 C12 38.9(3)
N1 Pd01 N4 C13 95.5(4)
N3 Pd01 N4 C13 -86.0(4)
N1 Pd01 N4 C14 -21.1(3)
N3 Pd01 N4 C14 157.5(3)
C7 N2 C6 C5 20.4(7)
Pd01 N2 C6 C5 -173.8(3)
C7 N2 C6 C1 -160.9(4)
Pd01 N2 C6 C1 4.8(5)
C5 C4 C3 C2 1.1(8)
C1 C2 C3 C4 -1.2(8)
C3 C2 C1 N1 -177.6(4)
C3 C2 C1 C6 1.3(7)
C15 N1 C1 C2 -11.0(7)
Pd01 N1 C1 C2 175.6(4)
C15 N1 C1 C6 170.1(4)
Pd01 N1 C1 C6 -3.4(4)
C5 C6 C1 C2 -1.3(6)
N2 C6 C1 C2 180.0(4)
C5 C6 C1 N1 177.8(4)
N2 C6 C1 N1 -1.0(5)
C3 C4 C5 C6 -1.0(7)
N2 C6 C5 C4 179.7(4)
C1 C6 C5 C4 1.1(7)
C6 N2 C7 O2 -7.6(8)
Pd01 N2 C7 O2 -172.9(4)
C6 N2 C7 C8 168.8(4)
Pd01 N2 C7 C8 3.5(5)
C10 N3 C8 C7 -144.6(4)
C9 N3 C8 C7 91.2(5)
Pd01 N3 C8 C7 -27.8(4)
O2 C7 C8 N3 -165.3(4)
N2 C7 C8 N3 17.9(6)
C12 N4 C14 C15 147.2(4)
C13 N4 C14 C15 -88.4(5)
Pd01 N4 C14 C15 30.4(5)
C1 N1 C15 O1 5.4(9)
Pd01 N1 C15 O1 178.5(5)
C1 N1 C15 C14 -167.4(4)
Pd01 N1 C15 C14 5.7(5)
N4 C14 C15 O1 161.1(5)
N4 C14 C15 N1 -25.5(6)
C13 N4 C12 C11 69.3(5)
C14 N4 C12 C11 -168.3(4)
Pd01 N4 C12 C11 -55.2(5)
C9 N3 C10 C11 -71.2(6)
C8 N3 C10 C11 165.9(4)
Pd01 N3 C10 C11 52.6(5)
N3 C10 C11 C12 -72.1(6)
N4 C12 C11 C10 73.6(6)
